data_7022154
loop_
_publ_author_name
'Nifant'ev, Ilya E.'
'Ivchenko, Pavel V.'
'Bagrov, Vladimir V.'
'Nagy, Sandor M.'
'Winslow, Linda N.'
'Merrick-Mack, Jean A'
'Mihan, Shahram'
'Churakov, Andrei V.'

_publ_section_title
;
 Zirconium and hafnium complexes based on 2-aryl-8-arylaminoquinoline
 ligands: synthesis, molecular structure, and catalytic performance in
 ethylene copolymerization.
;
_journal_issue 5
_journal_name_full 'Dalton transactions (Cambridge, England : 2003)'
_journal_page_first 1501
_journal_page_last 1511
_journal_paper_doi 10.1039/c2dt31856c
_journal_volume 42
_journal_year 2013
_chemical_formula_moiety 'C41 H34 Hf N2'
_chemical_formula_sum 'C41 H34 Hf N2'
_chemical_formula_weight 733.19
_chemical_name_systematic
;
?
;
_space_group_IT_number 14
_symmetry_cell_setting monoclinic
_symmetry_space_group_name_Hall '-P 2ybc'
_symmetry_space_group_name_H-M 'P 1 21/c 1'
_atom_sites_solution_hydrogens geom
_atom_sites_solution_primary direct
_atom_sites_solution_secondary difmap
_audit_creation_method SHELXL-97
_cell_angle_alpha 90.00
_cell_angle_beta 101.416(1)
_cell_angle_gamma 90.00
_cell_formula_units_Z 4
_cell_length_a 8.0530(5)
_cell_length_b 19.1170(11)
_cell_length_c 20.0917(12)
_cell_measurement_reflns_used 6107
_cell_measurement_temperature 150(2)
_cell_measurement_theta_max 26.706
_cell_measurement_theta_min 2.327
_cell_volume 3031.9(3)
_computing_structure_refinement 'SHELXL-97 (Sheldrick, 1997)'
_computing_structure_solution 'SHELXS-97 (Sheldrick, 1990)'
_diffrn_ambient_temperature 150(2)
_diffrn_measured_fraction_theta_full 0.999
_diffrn_measured_fraction_theta_max 0.999
_diffrn_measurement_device_type 'Bruker SMART APEX II'
_diffrn_measurement_method \w
_diffrn_radiation_monochromator graphite
_diffrn_radiation_source 'fine-focus sealed tube'
_diffrn_radiation_type MoK\a
_diffrn_radiation_wavelength 0.71073
_diffrn_reflns_av_R_equivalents 0.0394
_diffrn_reflns_av_sigmaI/netI 0.0379
_diffrn_reflns_limit_h_max 10
_diffrn_reflns_limit_h_min -10
_diffrn_reflns_limit_k_max 24
_diffrn_reflns_limit_k_min -24
_diffrn_reflns_limit_l_max 25
_diffrn_reflns_limit_l_min -25
_diffrn_reflns_number 23800
_diffrn_reflns_theta_full 27.00
_diffrn_reflns_theta_max 27.00
_diffrn_reflns_theta_min 1.48
_diffrn_standards_decay_% 0
_diffrn_standards_interval_time 0
_diffrn_standards_number 0
_exptl_absorpt_coefficient_mu 3.474
_exptl_absorpt_correction_T_max 0.9029
_exptl_absorpt_correction_T_min 0.7685
_exptl_absorpt_correction_type multi-scan
_exptl_absorpt_process_details 'SADABS (Bruker, 2004)'
_exptl_crystal_colour pink
_exptl_crystal_density_diffrn 1.606
_exptl_crystal_density_method 'not measured'
_exptl_crystal_description prism
_exptl_crystal_F_000 1464
_exptl_crystal_size_max 0.08
_exptl_crystal_size_mid 0.08
_exptl_crystal_size_min 0.03
_refine_diff_density_max 0.775
_refine_diff_density_min -0.516
_refine_diff_density_rms 0.094
_refine_ls_extinction_method none
_refine_ls_goodness_of_fit_ref 1.018
_refine_ls_hydrogen_treatment constr
_refine_ls_matrix_type full
_refine_ls_number_parameters 399
_refine_ls_number_reflns 6616
_refine_ls_number_restraints 0
_refine_ls_restrained_S_all 1.018
_refine_ls_R_factor_all 0.0433
_refine_ls_R_factor_gt 0.0262
_refine_ls_shift/su_max 0.002
_refine_ls_shift/su_mean 0.000
_refine_ls_structure_factor_coef Fsqd
_refine_ls_weighting_details 'calc w=1/[\s^2^(Fo^2^)+(0.0225P)^2^+0.0000P] where P=(Fo^2^+2Fc^2^)/3'
_refine_ls_weighting_scheme calc
_refine_ls_wR_factor_gt 0.0532
_refine_ls_wR_factor_ref 0.0571
_reflns_number_gt 4957
_reflns_number_total 6616
_reflns_threshold_expression I>2\s(I)
_cod_data_source_file c2dt31856c.txt
_cod_data_source_block z
_cod_original_sg_symbol_H-M 'P 21/c'
_cod_database_code 7022154

loop_
_symmetry_equiv_pos_as_xyz
'x, y, z'
'-x, y+1/2, -z+1/2'
'-x, -y, -z'
'x, -y-1/2, z-1/2'

loop_
_atom_site_label
_atom_site_type_symbol
_atom_site_fract_x
_atom_site_fract_y
_atom_site_fract_z
_atom_site_U_iso_or_equiv
_atom_site_adp_type
_atom_site_occupancy
_atom_site_symmetry_multiplicity
_atom_site_calc_flag
_atom_site_refinement_flags
Hf1 Hf 0.917800(15) 0.247387(6) 0.386325(6) 0.01733(5) Uani 1 1 d .
N1 N 1.0841(3) 0.25829(11) 0.30803(12) 0.0175(5) Uani 1 1 d .
N2 N 0.8934(3) 0.15427(12) 0.32714(13) 0.0194(6) Uani 1 1 d .
C1 C 1.0821(4) 0.34426(15) 0.40664(16) 0.0195(7) Uani 1 1 d .
C2 C 1.0752(4) 0.38860(15) 0.46270(16) 0.0231(7) Uani 1 1 d .
H2 H 1.0083 0.3747 0.4944 0.028 Uiso 1 1 calc R
C3 C 1.1611(4) 0.45057(16) 0.47282(16) 0.0230(7) Uani 1 1 d .
H3 H 1.1488 0.4799 0.5097 0.028 Uiso 1 1 calc R
C4 C 1.2678(4) 0.47109(15) 0.42871(16) 0.0216(7) Uani 1 1 d .
C5 C 1.3584(4) 0.53550(16) 0.43994(18) 0.0275(8) Uani 1 1 d .
H5 H 1.3412 0.5655 0.4757 0.033 Uiso 1 1 calc R
C6 C 1.4688(4) 0.55453(16) 0.40028(18) 0.0289(8) Uani 1 1 d .
H6 H 1.5253 0.5983 0.4073 0.035 Uiso 1 1 calc R
C7 C 1.4992(4) 0.50970(16) 0.34918(18) 0.0280(8) Uani 1 1 d .
H7 H 1.5810 0.5222 0.3231 0.034 Uiso 1 1 calc R
C8 C 1.4124(4) 0.44790(15) 0.33622(17) 0.0235(7) Uani 1 1 d .
H8 H 1.4367 0.4181 0.3015 0.028 Uiso 1 1 calc R
C9 C 1.2874(4) 0.42697(14) 0.37311(16) 0.0195(7) Uani 1 1 d .
C10 C 1.1845(4) 0.36493(14) 0.36196(15) 0.0177(6) Uani 1 1 d .
C11 C 1.1728(4) 0.31772(15) 0.30279(15) 0.0182(7) Uani 1 1 d .
C12 C 1.2327(4) 0.32863(16) 0.24200(16) 0.0239(7) Uani 1 1 d .
H12 H 1.2833 0.3722 0.2349 0.029 Uiso 1 1 calc R
C13 C 1.2194(4) 0.27811(17) 0.19336(17) 0.0247(7) Uani 1 1 d .
H13 H 1.2656 0.2861 0.1540 0.030 Uiso 1 1 calc R
C14 C 1.1381(4) 0.21424(16) 0.20069(16) 0.0215(7) Uani 1 1 d .
C15 C 1.1209(4) 0.15768(16) 0.15472(16) 0.0259(8) Uani 1 1 d .
H15 H 1.1727 0.1595 0.1162 0.031 Uiso 1 1 calc R
C16 C 1.0290(4) 0.10007(16) 0.16601(16) 0.0256(7) Uani 1 1 d .
H16 H 1.0188 0.0620 0.1350 0.031 Uiso 1 1 calc R
C17 C 0.9492(4) 0.09572(16) 0.22243(16) 0.0233(7) Uani 1 1 d .
H17 H 0.8839 0.0556 0.2281 0.028 Uiso 1 1 calc R
C18 C 0.9651(4) 0.14940(15) 0.26956(15) 0.0186(7) Uani 1 1 d .
C19 C 1.0653(4) 0.20845(15) 0.25844(15) 0.0193(7) Uani 1 1 d .
C21 C 0.6760(4) 0.30649(16) 0.35140(16) 0.0237(7) Uani 1 1 d .
H21A H 0.5761 0.2752 0.3446 0.028 Uiso 1 1 calc R
H21B H 0.6616 0.3443 0.3835 0.028 Uiso 1 1 calc R
C22 C 0.7064(4) 0.33471(15) 0.28618(16) 0.0202(7) Uani 1 1 d .
C23 C 0.7881(4) 0.39949(16) 0.28305(17) 0.0244(7) Uani 1 1 d .
H23 H 0.8147 0.4276 0.3227 0.029 Uiso 1 1 calc R
C24 C 0.8302(5) 0.42291(17) 0.22327(18) 0.0313(8) Uani 1 1 d .
H24 H 0.8869 0.4664 0.2224 0.038 Uiso 1 1 calc R
C25 C 0.7899(5) 0.38322(18) 0.16498(18) 0.0328(8) Uani 1 1 d .
H25 H 0.8192 0.3993 0.1241 0.039 Uiso 1 1 calc R
C26 C 0.7074(5) 0.32037(18) 0.16599(18) 0.0342(9) Uani 1 1 d .
H26 H 0.6791 0.2933 0.1257 0.041 Uiso 1 1 calc R
C27 C 0.6656(4) 0.29654(16) 0.22558(17) 0.0252(7) Uani 1 1 d .
H27 H 0.6077 0.2532 0.2254 0.030 Uiso 1 1 calc R
C31 C 0.9693(4) 0.20911(16) 0.49471(16) 0.0221(7) Uani 1 1 d .
H31A H 1.0214 0.1620 0.5002 0.027 Uiso 1 1 calc R
H31B H 1.0361 0.2426 0.5270 0.027 Uiso 1 1 calc R
C32 C 0.7883(4) 0.20881(16) 0.49716(15) 0.0209(7) Uani 1 1 d .
C33 C 0.7008(5) 0.27096(16) 0.50662(16) 0.0254(8) Uani 1 1 d .
H33 H 0.7636 0.3127 0.5187 0.030 Uiso 1 1 calc R
C34 C 0.5276(5) 0.27273(18) 0.49880(18) 0.0309(8) Uani 1 1 d .
H34 H 0.4726 0.3157 0.5044 0.037 Uiso 1 1 calc R
C35 C 0.4325(5) 0.21278(19) 0.48296(19) 0.0368(9) Uani 1 1 d .
H35 H 0.3127 0.2142 0.4775 0.044 Uiso 1 1 calc R
C36 C 0.5143(5) 0.15039(19) 0.47507(19) 0.0349(9) Uani 1 1 d .
H36 H 0.4506 0.1085 0.4654 0.042 Uiso 1 1 calc R
C37 C 0.6877(4) 0.14896(16) 0.48115(16) 0.0259(8) Uani 1 1 d .
H37 H 0.7409 0.1059 0.4743 0.031 Uiso 1 1 calc R
C41 C 0.8274(4) 0.08900(15) 0.34752(15) 0.0186(7) Uani 1 1 d .
C42 C 0.6551(4) 0.07310(15) 0.33064(17) 0.0241(7) Uani 1 1 d .
C43 C 0.5986(4) 0.00971(17) 0.35286(17) 0.0266(8) Uani 1 1 d .
H43 H 0.4818 -0.0019 0.3408 0.032 Uiso 1 1 calc R
C44 C 0.7087(5) -0.03604(17) 0.39171(18) 0.0308(8) Uani 1 1 d .
H44 H 0.6680 -0.0786 0.4070 0.037 Uiso 1 1 calc R
C45 C 0.8792(5) -0.01980(16) 0.40841(17) 0.0270(8) Uani 1 1 d .
H45 H 0.9549 -0.0515 0.4354 0.032 Uiso 1 1 calc R
C46 C 0.9419(4) 0.04199(16) 0.38640(16) 0.0227(7) Uani 1 1 d .
C47 C 1.1285(4) 0.05795(16) 0.40407(17) 0.0249(7) Uani 1 1 d .
H47A H 1.1876 0.0199 0.4318 0.037 Uiso 1 1 calc R
H47B H 1.1464 0.1019 0.4297 0.037 Uiso 1 1 calc R
H47C H 1.1731 0.0625 0.3623 0.037 Uiso 1 1 calc R
C48 C 0.5301(4) 0.12222(16) 0.28960(18) 0.0304(8) Uani 1 1 d .
H48A H 0.4193 0.0993 0.2778 0.046 Uiso 1 1 calc R
H48B H 0.5688 0.1350 0.2479 0.046 Uiso 1 1 calc R
H48C H 0.5205 0.1645 0.3162 0.046 Uiso 1 1 calc R

loop_
_atom_site_aniso_label
_atom_site_aniso_U_11
_atom_site_aniso_U_22
_atom_site_aniso_U_33
_atom_site_aniso_U_23
_atom_site_aniso_U_13
_atom_site_aniso_U_12
Hf1 0.01834(7) 0.01667(7) 0.01761(7) -0.00095(6) 0.00510(5) -0.00130(6)
N1 0.0161(13) 0.0160(12) 0.0204(13) 0.0003(11) 0.0039(10) -0.0002(10)
N2 0.0209(15) 0.0176(12) 0.0203(14) -0.0023(11) 0.0051(12) -0.0030(10)
C1 0.0189(18) 0.0197(15) 0.0197(16) 0.0031(12) 0.0030(14) 0.0039(12)
C2 0.0225(19) 0.0266(16) 0.0209(17) 0.0003(14) 0.0061(14) -0.0029(14)
C3 0.0223(19) 0.0230(16) 0.0229(17) -0.0044(13) 0.0027(14) 0.0014(13)
C4 0.0188(18) 0.0200(15) 0.0242(18) 0.0003(13) -0.0002(14) 0.0021(13)
C5 0.028(2) 0.0213(16) 0.032(2) -0.0053(14) 0.0043(16) -0.0001(14)
C6 0.029(2) 0.0182(15) 0.037(2) -0.0005(15) 0.0020(17) -0.0057(14)
C7 0.024(2) 0.0244(17) 0.037(2) 0.0058(15) 0.0080(16) -0.0017(14)
C8 0.0230(19) 0.0232(16) 0.0246(18) 0.0033(14) 0.0054(15) 0.0025(13)
C9 0.0211(18) 0.0133(14) 0.0234(17) 0.0035(12) 0.0027(14) 0.0045(12)
C10 0.0166(17) 0.0162(14) 0.0187(16) 0.0014(12) -0.0003(13) 0.0045(12)
C11 0.0130(17) 0.0206(15) 0.0198(16) 0.0021(13) 0.0001(13) 0.0015(12)
C12 0.0243(19) 0.0235(16) 0.0243(18) 0.0003(14) 0.0056(15) -0.0070(14)
C13 0.0221(19) 0.0340(17) 0.0197(17) 0.0029(14) 0.0079(15) -0.0023(15)
C14 0.0179(18) 0.0250(16) 0.0214(17) -0.0004(14) 0.0031(14) 0.0015(13)
C15 0.025(2) 0.0365(18) 0.0169(17) -0.0026(14) 0.0057(15) 0.0008(15)
C16 0.028(2) 0.0270(17) 0.0200(17) -0.0088(14) 0.0015(15) -0.0004(14)
C17 0.0245(19) 0.0204(15) 0.0240(18) -0.0024(13) 0.0024(15) -0.0012(13)
C18 0.0165(17) 0.0196(15) 0.0179(16) 0.0004(12) -0.0008(13) 0.0016(12)
C19 0.0186(17) 0.0219(15) 0.0167(16) 0.0006(13) 0.0015(13) 0.0011(13)
C21 0.029(2) 0.0247(16) 0.0184(17) 0.0024(13) 0.0066(15) 0.0018(14)
C22 0.0179(18) 0.0240(15) 0.0187(16) 0.0037(13) 0.0039(14) 0.0085(13)
C23 0.0185(18) 0.0281(17) 0.0256(18) -0.0006(14) 0.0015(14) 0.0059(14)
C24 0.029(2) 0.0285(18) 0.036(2) 0.0071(16) 0.0034(17) -0.0001(15)
C25 0.029(2) 0.046(2) 0.0251(19) 0.0076(17) 0.0100(17) 0.0005(17)
C26 0.041(2) 0.039(2) 0.0241(19) -0.0044(16) 0.0077(17) -0.0023(17)
C27 0.026(2) 0.0232(16) 0.0266(19) 0.0028(14) 0.0062(15) -0.0015(14)
C31 0.0209(18) 0.0209(16) 0.0239(17) 0.0000(13) 0.0031(14) -0.0023(13)
C32 0.0254(19) 0.0268(16) 0.0113(15) 0.0025(13) 0.0058(14) -0.0009(14)
C33 0.033(2) 0.0238(16) 0.0219(17) 0.0024(13) 0.0102(15) -0.0008(14)
C34 0.033(2) 0.0324(18) 0.0280(19) 0.0011(15) 0.0075(17) 0.0129(15)
C35 0.022(2) 0.051(2) 0.038(2) -0.0091(19) 0.0069(17) 0.0062(18)
C36 0.028(2) 0.039(2) 0.039(2) -0.0098(17) 0.0083(18) -0.0105(16)
C37 0.030(2) 0.0280(17) 0.0217(18) -0.0036(14) 0.0093(16) 0.0020(14)
C41 0.0227(18) 0.0168(14) 0.0175(16) -0.0034(12) 0.0070(14) -0.0016(12)
C42 0.027(2) 0.0237(16) 0.0223(17) -0.0071(14) 0.0064(15) -0.0012(14)
C43 0.025(2) 0.0273(17) 0.0290(19) -0.0079(14) 0.0102(16) -0.0115(14)
C44 0.040(2) 0.0222(16) 0.033(2) -0.0006(15) 0.0147(18) -0.0085(15)
C45 0.034(2) 0.0212(16) 0.0267(18) -0.0007(14) 0.0076(16) 0.0035(14)
C46 0.0231(19) 0.0236(15) 0.0229(17) -0.0063(14) 0.0084(15) -0.0002(13)
C47 0.025(2) 0.0226(16) 0.0271(18) -0.0021(14) 0.0066(15) 0.0045(14)
C48 0.022(2) 0.0311(18) 0.035(2) -0.0056(16) -0.0011(16) -0.0049(15)

loop_
_atom_type_symbol
_atom_type_description
_atom_type_scat_dispersion_real
_atom_type_scat_dispersion_imag
_atom_type_scat_source
C C 0.0033 0.0016 'International Tables Vol C Tables 4.2.6.8 and 6.1.1.4'
H H 0.0000 0.0000 'International Tables Vol C Tables 4.2.6.8 and 6.1.1.4'
N N 0.0061 0.0033 'International Tables Vol C Tables 4.2.6.8 and 6.1.1.4'
Hf Hf -0.5830 6.1852 'International Tables Vol C Tables 4.2.6.8 and 6.1.1.4'

loop_
_geom_angle_atom_site_label_1
_geom_angle_atom_site_label_2
_geom_angle_atom_site_label_3
_geom_angle
N2 Hf1 C21 105.58(11)
N2 Hf1 C31 104.30(10)
C21 Hf1 C31 116.63(11)
N2 Hf1 C1 140.38(11)
C21 Hf1 C1 94.86(11)
C31 Hf1 C1 95.85(11)
N2 Hf1 N1 72.02(9)
C21 Hf1 N1 109.41(10)
C31 Hf1 N1 132.68(10)
C1 Hf1 N1 69.26(10)
N2 Hf1 C32 102.77(9)
C21 Hf1 C32 86.74(11)
C31 Hf1 C32 32.38(10)
C1 Hf1 C32 112.10(10)
N1 Hf1 C32 163.76(9)
C11 N1 C19 120.8(3)
C11 N1 Hf1 121.52(19)
C19 N1 Hf1 116.50(19)
C18 N2 C41 114.4(2)
C18 N2 Hf1 120.78(19)
C41 N2 Hf1 124.16(19)
C10 C1 C2 117.6(3)
C10 C1 Hf1 121.0(2)
C2 C1 Hf1 121.2(2)
C3 C2 C1 122.5(3)
C3 C2 H2 118.8
C1 C2 H2 118.8
C2 C3 C4 120.2(3)
C2 C3 H3 119.9
C4 C3 H3 119.9
C3 C4 C5 119.9(3)
C3 C4 C9 120.2(3)
C5 C4 C9 120.0(3)
C6 C5 C4 120.9(3)
C6 C5 H5 119.6
C4 C5 H5 119.6
C5 C6 C7 119.9(3)
C5 C6 H6 120.1
C7 C6 H6 120.1
C8 C7 C6 120.8(3)
C8 C7 H7 119.6
C6 C7 H7 119.6
C7 C8 C9 122.1(3)
C7 C8 H8 119.0
C9 C8 H8 119.0
C8 C9 C4 116.1(3)
C8 C9 C10 126.6(3)
C4 C9 C10 117.2(3)
C1 C10 C9 122.0(3)
C1 C10 C11 113.2(3)
C9 C10 C11 124.8(3)
N1 C11 C12 117.7(3)
N1 C11 C10 113.5(3)
C12 C11 C10 128.7(3)
C13 C12 C11 121.5(3)
C13 C12 H12 119.2
C11 C12 H12 119.2
C12 C13 C14 120.8(3)
C12 C13 H13 119.6
C14 C13 H13 119.6
C19 C14 C13 115.7(3)
C19 C14 C15 118.5(3)
C13 C14 C15 125.7(3)
C16 C15 C14 119.6(3)
C16 C15 H15 120.2
C14 C15 H15 120.2
C15 C16 C17 121.8(3)
C15 C16 H16 119.1
C17 C16 H16 119.1
C18 C17 C16 120.7(3)
C18 C17 H17 119.7
C16 C17 H17 119.7
C17 C18 N2 128.2(3)
C17 C18 C19 117.2(3)
N2 C18 C19 114.6(3)
N1 C19 C14 122.9(3)
N1 C19 C18 114.9(3)
C14 C19 C18 122.1(3)
C22 C21 Hf1 100.1(2)
C22 C21 H21A 111.8
Hf1 C21 H21A 111.8
C22 C21 H21B 111.8
Hf1 C21 H21B 111.8
H21A C21 H21B 109.5
C27 C22 C23 116.7(3)
C27 C22 C21 121.8(3)
C23 C22 C21 121.3(3)
C24 C23 C22 121.3(3)
C24 C23 H23 119.4
C22 C23 H23 119.4
C25 C24 C23 120.1(3)
C25 C24 H24 119.9
C23 C24 H24 119.9
C26 C25 C24 120.1(3)
C26 C25 H25 120.0
C24 C25 H25 120.0
C25 C26 C27 120.1(3)
C25 C26 H26 119.9
C27 C26 H26 119.9
C26 C27 C22 121.7(3)
C26 C27 H27 119.2
C22 C27 H27 119.2
C32 C31 Hf1 92.26(19)
C32 C31 H31A 113.2
Hf1 C31 H31A 113.2
C32 C31 H31B 113.2
Hf1 C31 H31B 113.2
H31A C31 H31B 110.6
C37 C32 C33 115.9(3)
C37 C32 C31 121.9(3)
C33 C32 C31 121.7(3)
C37 C32 Hf1 109.2(2)
C33 C32 Hf1 99.39(19)
C31 C32 Hf1 55.37(16)
C34 C33 C32 121.8(3)
C34 C33 H33 119.1
C32 C33 H33 119.1
C33 C34 C35 120.7(3)
C33 C34 H34 119.6
C35 C34 H34 119.6
C34 C35 C36 119.1(3)
C34 C35 H35 120.5
C36 C35 H35 120.5
C37 C36 C35 120.2(3)
C37 C36 H36 119.9
C35 C36 H36 119.9
C36 C37 C32 122.2(3)
C36 C37 H37 118.9
C32 C37 H37 118.9
C42 C41 C46 120.4(3)
C42 C41 N2 121.5(3)
C46 C41 N2 118.0(3)
C41 C42 C43 118.8(3)
C41 C42 C48 121.6(3)
C43 C42 C48 119.5(3)
C44 C43 C42 121.2(3)
C44 C43 H43 119.4
C42 C43 H43 119.4
C43 C44 C45 119.6(3)
C43 C44 H44 120.2
C45 C44 H44 120.2
C44 C45 C46 121.3(3)
C44 C45 H45 119.3
C46 C45 H45 119.3
C45 C46 C41 118.6(3)
C45 C46 C47 120.4(3)
C41 C46 C47 121.0(3)
C46 C47 H47A 109.5
C46 C47 H47B 109.5
H47A C47 H47B 109.5
C46 C47 H47C 109.5
H47A C47 H47C 109.5
H47B C47 H47C 109.5
C42 C48 H48A 109.5
C42 C48 H48B 109.5
H48A C48 H48B 109.5
C42 C48 H48C 109.5
H48A C48 H48C 109.5
H48B C48 H48C 109.5

loop_
_geom_bond_atom_site_label_1
_geom_bond_atom_site_label_2
_geom_bond_distance
Hf1 N2 2.128(2)
Hf1 C21 2.241(3)
Hf1 C31 2.257(3)
Hf1 C1 2.266(3)
Hf1 N1 2.269(2)
Hf1 C32 2.740(3)
N1 C11 1.357(4)
N1 C19 1.365(4)
N2 C18 1.394(4)
N2 C41 1.447(4)
C1 C10 1.391(4)
C1 C2 1.420(4)
C2 C3 1.367(4)
C2 H2 0.9500
C3 C4 1.407(4)
C3 H3 0.9500
C4 C5 1.426(4)
C4 C9 1.433(4)
C5 C6 1.355(5)
C5 H5 0.9500
C6 C7 1.396(5)
C6 H6 0.9500
C7 C8 1.371(4)
C7 H7 0.9500
C8 C9 1.421(4)
C8 H8 0.9500
C9 C10 1.439(4)
C10 C11 1.481(4)
C11 C12 1.415(4)
C12 C13 1.363(4)
C12 H12 0.9500
C13 C14 1.407(4)
C13 H13 0.9500
C14 C19 1.404(4)
C14 C15 1.411(4)
C15 C16 1.371(4)
C15 H15 0.9500
C16 C17 1.412(4)
C16 H16 0.9500
C17 C18 1.385(4)
C17 H17 0.9500
C18 C19 1.430(4)
C21 C22 1.482(4)
C21 H21A 0.9900
C21 H21B 0.9900
C22 C27 1.402(4)
C22 C23 1.409(4)
C23 C24 1.385(5)
C23 H23 0.9500
C24 C25 1.379(5)
C24 H24 0.9500
C25 C26 1.375(5)
C25 H25 0.9500
C26 C27 1.384(5)
C26 H26 0.9500
C27 H27 0.9500
C31 C32 1.469(4)
C31 H31A 0.9900
C31 H31B 0.9900
C32 C37 1.402(4)
C32 C33 1.413(4)
C33 C34 1.373(5)
C33 H33 0.9500
C34 C35 1.380(5)
C34 H34 0.9500
C35 C36 1.387(5)
C35 H35 0.9500
C36 C37 1.378(5)
C36 H36 0.9500
C37 H37 0.9500
C41 C42 1.395(4)
C41 C46 1.408(4)
C42 C43 1.398(4)
C42 C48 1.499(4)
C43 C44 1.374(5)
C43 H43 0.9500
C44 C45 1.382(5)
C44 H44 0.9500
C45 C46 1.391(4)
C45 H45 0.9500
C46 C47 1.505(4)
C47 H47A 0.9800
C47 H47B 0.9800
C47 H47C 0.9800
C48 H48A 0.9800
C48 H48B 0.9800
C48 H48C 0.9800
